data_2102814
loop_
_publ_author_name
'Selvaraj, M.'
'Thamotharan, S.'
'Roy, Siddhartha'
'Vijayan, M.'

_publ_section_title
;
 X-ray studies of crystalline complexes involving amino acids and
 peptides. XLIV. Invariant features of supramolecular association and
 chiral effects in the complexes of arginine and lysine with tartaric
 acid
;
_journal_coeditor_code BK5044
_journal_issue 3
_journal_name_full 'Acta Crystallographica Section B'
_journal_page_first 459
_journal_page_last 468
_journal_paper_doi 10.1107/S010876810701107X
_journal_volume 63
_journal_year 2007
_chemical_formula_moiety 'C6 H15 N2 O2 +, C4 H5 O6 -'
_chemical_formula_sum 'C10 H20 N2 O8'
_chemical_formula_weight 296.28
_chemical_name_systematic
;
L-lysine L-hydrogen tartrate
;
_space_group_IT_number 4
_symmetry_cell_setting monoclinic
_symmetry_space_group_name_Hall 'P 2yb'
_symmetry_space_group_name_H-M 'P 1 21 1'
_atom_sites_solution_hydrogens geom
_atom_sites_solution_primary direct
_atom_sites_solution_secondary difmap
_audit_creation_method SHELXL-97
_cell_angle_alpha 90.00
_cell_angle_beta 97.748(4)
_cell_angle_gamma 90.00
_cell_formula_units_Z 2
_cell_length_a 5.1022(11)
_cell_length_b 17.444(4)
_cell_length_c 7.547(2)
_cell_measurement_reflns_used 1401
_cell_measurement_temperature 298(2)
_cell_measurement_theta_max 24.0
_cell_measurement_theta_min 2.3
_cell_volume 665.6(3)
_computing_cell_refinement 'Bruker SMART'
_computing_data_collection 'Bruker SMART'
_computing_data_reduction 'Bruker SAINT'
_computing_molecular_graphics 'Ortep-3 (Farrugia, 1997) and PyMOL (DeLano, 2002)'
_computing_publication_material 'PLATON (Spek, 2003)'
_computing_structure_refinement 'SHELXL-97 (Sheldrick, 1997)'
_computing_structure_solution 'SHELXS-97 (Sheldrick, 1997)'
_diffrn_ambient_temperature 298(2)
_diffrn_measured_fraction_theta_full 0.995
_diffrn_measured_fraction_theta_max 0.995
_diffrn_measurement_device_type 'Bruker SMART CCD area detector'
_diffrn_measurement_method '\f and \w scan'
_diffrn_radiation_monochromator graphite
_diffrn_radiation_source 'fine-focus sealed tube'
_diffrn_radiation_type MoK\a
_diffrn_radiation_wavelength 0.71073
_diffrn_reflns_av_R_equivalents 0.0281
_diffrn_reflns_av_sigmaI/netI 0.0428
_diffrn_reflns_limit_h_max 6
_diffrn_reflns_limit_h_min -5
_diffrn_reflns_limit_k_max 20
_diffrn_reflns_limit_k_min -20
_diffrn_reflns_limit_l_max 8
_diffrn_reflns_limit_l_min -6
_diffrn_reflns_number 3396
_diffrn_reflns_theta_full 25.00
_diffrn_reflns_theta_max 25.00
_diffrn_reflns_theta_min 2.34
_diffrn_standards_decay_% 0
_diffrn_standards_number 0
_exptl_absorpt_coefficient_mu 0.128
_exptl_absorpt_correction_type none
_exptl_crystal_colour colourless
_exptl_crystal_density_diffrn 1.478
_exptl_crystal_density_method 'not measured'
_exptl_crystal_description Plate
_exptl_crystal_F_000 316
_exptl_crystal_size_max 0.35
_exptl_crystal_size_mid 0.25
_exptl_crystal_size_min 0.20
_refine_diff_density_max 0.250
_refine_diff_density_min -0.189
_refine_ls_extinction_method none
_refine_ls_goodness_of_fit_ref 1.132
_refine_ls_hydrogen_treatment mixed
_refine_ls_matrix_type full
_refine_ls_number_parameters 288
_refine_ls_number_reflns 1200
_refine_ls_number_restraints 303
_refine_ls_restrained_S_all 1.045
_refine_ls_R_factor_all 0.0508
_refine_ls_R_factor_gt 0.0482
_refine_ls_shift/su_max 0.001
_refine_ls_shift/su_mean 0.000
_refine_ls_structure_factor_coef Fsqd
_refine_ls_weighting_details 'calc w=1/[\s^2^(Fo^2^)+(0.0484P)^2^+0.3283P] where P=(Fo^2^+2Fc^2^)/3'
_refine_ls_weighting_scheme calc
_refine_ls_wR_factor_gt 0.1144
_refine_ls_wR_factor_ref 0.1160
_reflns_number_gt 1146
_reflns_number_total 1200
_reflns_threshold_expression I>2\s(I)
_cod_data_source_file bk5044.cif
_cod_data_source_block V
_cod_database_code 2102814

loop_
_symmetry_equiv_pos_as_xyz
'x, y, z'
'-x, y+1/2, -z'

loop_
_atom_site_type_symbol
_atom_site_label
_atom_site_fract_x
_atom_site_fract_y
_atom_site_fract_z
_atom_site_U_iso_or_equiv
_atom_site_adp_type
_atom_site_calc_flag
_atom_site_refinement_flags
_atom_site_occupancy
_atom_site_disorder_assembly
_atom_site_disorder_group
O O1A 0.060(3) 0.2889(10) -0.017(2) 0.058(3) Uani d PDU 0.608(6) A 1
O O2A -0.185(2) 0.3939(7) -0.0531(15) 0.055(3) Uani d PDU 0.608(6) A 1
N N1A -0.264(3) 0.2161(5) 0.1687(15) 0.044(3) Uani d PDU 0.608(6) A 1
H HA1A -0.0915 0.2054 0.1819 0.066 Uiso calc PR 0.608(6) A 1
H HA1B -0.3441 0.1921 0.0723 0.066 Uiso calc PR 0.608(6) A 1
H HA1C -0.3319 0.2004 0.2648 0.066 Uiso calc PR 0.608(6) A 1
N N7A 0.304(4) 0.4380(10) 0.8529(13) 0.055(3) Uani d PDU 0.608(6) A 1
H HA7A 0.2475 0.4862 0.8414 0.083 Uiso calc PR 0.608(6) A 1
H HA7B 0.4665 0.4371 0.9131 0.083 Uiso calc PR 0.608(6) A 1
H HA7C 0.1957 0.4110 0.9120 0.083 Uiso calc PR 0.608(6) A 1
C C1A -0.123(2) 0.3301(6) 0.0162(13) 0.043(2) Uani d PDU 0.608(6) A 1
C C2A -0.3021(16) 0.2996(4) 0.1470(11) 0.0406(19) Uani d PDU 0.608(6) A 1
H H2A -0.4858 0.3085 0.0944 0.049 Uiso calc PR 0.608(6) A 1
C C3A -0.2569(14) 0.3413(4) 0.3220(10) 0.0481(16) Uani d PDU 0.608(6) A 1
H H3A1 -0.3505 0.3141 0.4066 0.058 Uiso calc PR 0.608(6) A 1
H H3A2 -0.3354 0.3918 0.3051 0.058 Uiso calc PR 0.608(6) A 1
C C4A 0.0281(16) 0.3506(7) 0.4045(12) 0.057(2) Uani d PDU 0.608(6) A 1
H H4A1 0.1121 0.3008 0.4205 0.068 Uiso calc PR 0.608(6) A 1
H H4A2 0.1231 0.3808 0.3259 0.068 Uiso calc PR 0.608(6) A 1
C C5A 0.0372(17) 0.3901(6) 0.5825(12) 0.0594(18) Uani d PDU 0.608(6) A 1
H H5A1 -0.0542 0.4388 0.5648 0.071 Uiso calc PR 0.608(6) A 1
H H5A2 -0.0574 0.3591 0.6596 0.071 Uiso calc PR 0.608(6) A 1
C C6A 0.3080(16) 0.4041(6) 0.6737(12) 0.061(2) Uani d PDU 0.608(6) A 1
H H6A1 0.3995 0.4385 0.6018 0.073 Uiso calc PR 0.608(6) A 1
H H6A2 0.4045 0.3560 0.6855 0.073 Uiso calc PR 0.608(6) A 1
O O1B 0.102(4) 0.2779(13) 0.020(3) 0.053(4) Uani d PDU 0.392(6) A 2
O O2B -0.137(4) 0.3842(9) 0.004(2) 0.052(3) Uani d PDU 0.392(6) A 2
N N1B -0.315(5) 0.2029(8) 0.152(2) 0.041(3) Uani d PDU 0.392(6) A 2
H HB1A -0.1730 0.1794 0.1206 0.061 Uiso calc PR 0.392(6) A 2
H HB1B -0.4473 0.1998 0.0626 0.061 Uiso calc PR 0.392(6) A 2
H HB1C -0.3618 0.1803 0.2486 0.061 Uiso calc PR 0.392(6) A 2
N N7B 0.312(6) 0.4550(15) 0.8378(16) 0.048(4) Uani d PDU 0.392(6) A 2
H HB7A 0.1609 0.4437 0.8786 0.072 Uiso calc PR 0.392(6) A 2
H HB7B 0.3685 0.5008 0.8787 0.072 Uiso calc PR 0.392(6) A 2
H HB7C 0.4329 0.4197 0.8750 0.072 Uiso calc PR 0.392(6) A 2
C C1B -0.093(4) 0.3156(10) 0.0480(18) 0.046(3) Uani d PDU 0.392(6) A 2
C C2B -0.252(3) 0.2843(8) 0.1919(16) 0.044(2) Uani d PDU 0.392(6) A 2
H H2B -0.4163 0.3135 0.1891 0.053 Uiso calc PR 0.392(6) A 2
C C3B -0.089(2) 0.2925(6) 0.3744(15) 0.055(2) Uani d PDU 0.392(6) A 2
H H3B1 -0.1891 0.2716 0.4638 0.066 Uiso calc PR 0.392(6) A 2
H H3B2 0.0711 0.2625 0.3768 0.066 Uiso calc PR 0.392(6) A 2
C C4B -0.015(3) 0.3741(7) 0.424(2) 0.062(3) Uani d PDU 0.392(6) A 2
H H4B1 0.0317 0.4006 0.3194 0.074 Uiso calc PR 0.392(6) A 2
H H4B2 -0.1665 0.4001 0.4614 0.074 Uiso calc PR 0.392(6) A 2
C C5B 0.210(3) 0.3772(7) 0.569(2) 0.069(2) Uani d PDU 0.392(6) A 2
H H5B1 0.3661 0.3569 0.5255 0.083 Uiso calc PR 0.392(6) A 2
H H5B2 0.1712 0.3446 0.6667 0.083 Uiso calc PR 0.392(6) A 2
C C6B 0.268(3) 0.4564(7) 0.6396(17) 0.060(2) Uani d PDU 0.392(6) A 2
H H6B1 0.4248 0.4760 0.5949 0.072 Uiso calc PR 0.392(6) A 2
H H6B2 0.1213 0.4900 0.5985 0.072 Uiso calc PR 0.392(6) A 2
O O11 0.3544(5) 0.0759(2) 1.1095(3) 0.0403(7) Uani d . 1 . .
O O12 -0.0654(5) 0.0868(2) 0.9926(3) 0.0376(6) Uani d . 1 . .
C C13 0.1708(7) 0.0760(2) 0.9791(4) 0.0294(8) Uani d . 1 . .
C C14 0.2475(7) 0.0643(2) 0.7912(5) 0.0320(9) Uani d . 1 . .
H H14 0.1139 0.0309 0.7255 0.038 Uiso calc R 1 . .
O O15 0.4948(6) 0.02965(18) 0.7877(4) 0.0363(7) Uani d . 1 . .
H H15 0.610(9) 0.057(3) 0.847(6) 0.035(12) Uiso d . 1 . .
C C16 0.2275(8) 0.1430(3) 0.6977(5) 0.0382(10) Uani d . 1 . .
H H16 0.0417 0.1590 0.6782 0.046 Uiso calc R 1 . .
O O17 0.3761(8) 0.1986(2) 0.8029(4) 0.0540(9) Uani d . 1 . .
H H17 0.285(14) 0.232(5) 0.860(10) 0.10(2) Uiso d . 1 . .
C C18 0.3290(9) 0.1367(3) 0.5176(5) 0.0430(11) Uani d . 1 . .
O O19 0.5278(9) 0.1689(3) 0.4848(5) 0.0711(12) Uani d . 1 . .
O O20 0.1809(6) 0.0936(3) 0.4058(4) 0.0610(11) Uani d . 1 . .
H H20 0.250(16) 0.085(6) 0.304(11) 0.13(3) Uiso d . 1 . .

loop_
_atom_site_aniso_label
_atom_site_aniso_U_11
_atom_site_aniso_U_22
_atom_site_aniso_U_33
_atom_site_aniso_U_12
_atom_site_aniso_U_13
_atom_site_aniso_U_23
O1A 0.045(6) 0.053(5) 0.083(7) 0.017(4) 0.033(6) 0.005(4)
O2A 0.054(5) 0.045(4) 0.068(6) 0.009(3) 0.018(4) 0.020(3)
N1A 0.053(7) 0.036(5) 0.047(4) -0.015(4) 0.022(4) -0.014(3)
N7A 0.059(5) 0.045(7) 0.066(5) -0.028(5) 0.027(5) -0.026(5)
C1A 0.036(4) 0.027(5) 0.067(4) -0.003(4) 0.012(4) -0.005(4)
C2A 0.035(4) 0.028(4) 0.062(4) -0.004(3) 0.019(3) -0.003(3)
C3A 0.050(3) 0.037(3) 0.060(4) -0.002(3) 0.019(3) -0.018(3)
C4A 0.056(4) 0.051(4) 0.066(4) 0.000(3) 0.012(3) -0.016(3)
C5A 0.056(4) 0.054(4) 0.070(4) -0.004(3) 0.017(3) -0.018(3)
C6A 0.057(4) 0.057(4) 0.072(4) -0.016(4) 0.022(3) -0.023(4)
O1B 0.035(7) 0.050(8) 0.078(9) 0.004(5) 0.027(7) 0.000(6)
O2B 0.047(7) 0.034(6) 0.081(9) 0.004(5) 0.024(7) 0.005(6)
N1B 0.036(7) 0.034(6) 0.055(7) -0.021(5) 0.020(5) -0.011(5)
N7B 0.044(7) 0.042(10) 0.066(6) -0.012(6) 0.038(5) -0.010(5)
C1B 0.039(5) 0.030(5) 0.073(5) -0.005(4) 0.023(4) -0.004(4)
C2B 0.038(4) 0.033(5) 0.066(5) -0.002(4) 0.024(4) -0.009(4)
C3B 0.050(4) 0.044(4) 0.069(4) -0.001(4) 0.004(4) -0.020(4)
C4B 0.059(4) 0.048(5) 0.077(4) 0.005(4) 0.003(4) -0.020(4)
C5B 0.065(5) 0.059(5) 0.080(5) -0.001(4) -0.002(4) -0.025(4)
C6B 0.062(5) 0.047(5) 0.070(5) 0.000(5) 0.004(4) -0.018(5)
O11 0.0308(13) 0.0699(19) 0.0204(12) 0.0069(15) 0.0037(10) -0.0024(14)
O12 0.0247(13) 0.0583(18) 0.0311(13) 0.0024(13) 0.0085(10) -0.0027(13)
C13 0.0296(19) 0.034(2) 0.0248(18) 0.0015(16) 0.0057(14) -0.0003(17)
C14 0.0254(18) 0.047(2) 0.0236(18) 0.0006(16) 0.0042(14) -0.0098(16)
O15 0.0333(15) 0.0463(16) 0.0310(14) 0.0035(13) 0.0101(11) -0.0085(13)
C16 0.035(2) 0.058(3) 0.0229(19) 0.0136(19) 0.0084(15) 0.0042(18)
O17 0.079(2) 0.0457(19) 0.0383(17) 0.0004(18) 0.0130(16) -0.0044(14)
C18 0.040(2) 0.067(3) 0.0231(19) 0.011(2) 0.0074(17) 0.005(2)
O19 0.078(3) 0.099(3) 0.043(2) -0.017(2) 0.0317(18) -0.0054(18)
O20 0.0477(18) 0.112(3) 0.0252(16) -0.005(2) 0.0126(14) -0.0116(18)

loop_
_atom_type_symbol
_atom_type_description
_atom_type_scat_dispersion_real
_atom_type_scat_dispersion_imag
_atom_type_scat_source
C C 0.0033 0.0000 'International Tables Vol C Tables 4.2.6.8 and 6.1.1.4'
H H 0.0000 0.0000 'International Tables Vol C Tables 4.2.6.8 and 6.1.1.4'
N N 0.0061 0.0000 'International Tables Vol C Tables 4.2.6.8 and 6.1.1.4'
O O 0.0106 0.0000 'International Tables Vol C Tables 4.2.6.8 and 6.1.1.4'

loop_
_geom_angle_atom_site_label_1
_geom_angle_atom_site_label_2
_geom_angle_atom_site_label_3
_geom_angle
O1A C1A O2A 126.2(7)
O1A C1A C2A 117.7(7)
O2A C1A C2A 116.0(6)
N1A C2A C3A 112.3(7)
N1A C2A C1A 109.4(6)
C3A C2A C1A 111.5(5)
N1A C2A H2A 107.8
C3A C2A H2A 107.8
C1A C2A H2A 107.8
C2A C3A C4A 116.1(6)
C2A C3A H3A1 108.3
C4A C3A H3A1 108.3
C2A C3A H3A2 108.3
C4A C3A H3A2 108.3
H3A1 C3A H3A2 107.4
C5A C4A C3A 109.2(7)
C5A C4A H4A1 109.8
C3A C4A H4A1 109.8
C5A C4A H4A2 109.8
C3A C4A H4A2 109.8
H4A1 C4A H4A2 108.3
C6A C5A C4A 113.9(7)
C6A C5A H5A1 108.8
C4A C5A H5A1 108.8
C6A C5A H5A2 108.8
C4A C5A H5A2 108.8
H5A1 C5A H5A2 107.7
C5A C6A N7A 111.4(10)
C5A C6A H6A1 109.3
N7A C6A H6A1 109.3
C5A C6A H6A2 109.3
N7A C6A H6A2 109.3
H6A1 C6A H6A2 108.0
C2B N1B HB1A 109.5
C2B N1B HB1B 109.5
HB1A N1B HB1B 109.5
C2B N1B HB1C 109.5
HB1A N1B HB1C 109.5
HB1B N1B HB1C 109.5
C6B N7B HB7A 109.5
C6B N7B HB7B 109.5
HB7A N7B HB7B 109.5
C6B N7B HB7C 109.5
HB7A N7B HB7C 109.5
HB7B N7B HB7C 109.5
O1B C1B O2B 125.8(9)
O1B C1B C2B 116.5(9)
O2B C1B C2B 115.4(8)
N1B C2B C3B 110.7(10)
N1B C2B C1B 108.5(7)
C3B C2B C1B 109.4(7)
N1B C2B H2B 109.4
C3B C2B H2B 109.4
C1B C2B H2B 109.4
C4B C3B C2B 113.7(9)
C4B C3B H3B1 108.8
C2B C3B H3B1 108.8
C4B C3B H3B2 108.8
C2B C3B H3B2 108.8
H3B1 C3B H3B2 107.7
C5B C4B C3B 111.2(9)
C5B C4B H4B1 109.4
C3B C4B H4B1 109.4
C5B C4B H4B2 109.4
C3B C4B H4B2 109.4
H4B1 C4B H4B2 108.0
C4B C5B C6B 113.3(9)
C4B C5B H5B1 108.9
C6B C5B H5B1 108.9
C4B C5B H5B2 108.9
C6B C5B H5B2 108.9
H5B1 C5B H5B2 107.7
N7B C6B C5B 109.8(11)
N7B C6B H6B1 109.7
C5B C6B H6B1 109.7
N7B C6B H6B2 109.7
C5B C6B H6B2 109.7
H6B1 C6B H6B2 108.2
O12 C13 O11 124.4(3)
O12 C13 C14 117.9(3)
O11 C13 C14 117.7(3)
O15 C14 C13 114.6(3)
O15 C14 C16 112.3(3)
C13 C14 C16 107.2(3)
O15 C14 H14 107.4
C13 C14 H14 107.4
C16 C14 H14 107.4
C14 O15 H15 108(3)
O17 C16 C18 109.3(4)
O17 C16 C14 111.0(3)
C18 C16 C14 109.6(3)
O17 C16 H16 109.0
C18 C16 H16 109.0
C14 C16 H16 109.0
C16 O17 H17 116(5)
O19 C18 O20 124.5(4)
O19 C18 C16 122.9(4)
O20 C18 C16 112.6(4)
C18 O20 H20 113(6)

loop_
_geom_bond_atom_site_label_1
_geom_bond_atom_site_label_2
_geom_bond_distance
O1A C1A 1.230(8)
O2A C1A 1.252(10)
N1A C2A 1.477(10)
N1A HA1A 0.8900
N1A HA1B 0.8900
N1A HA1C 0.8900
N7A C6A 1.479(11)
N7A HA7A 0.8900
N7A HA7B 0.8900
N7A HA7C 0.8900
C1A C2A 1.529(9)
C2A C3A 1.497(9)
C2A H2A 0.9800
C3A C4A 1.511(10)
C3A H3A1 0.9700
C3A H3A2 0.9700
C4A C5A 1.505(10)
C4A H4A1 0.9700
C4A H4A2 0.9700
C5A C6A 1.478(11)
C5A H5A1 0.9700
C5A H5A2 0.9700
C6A H6A1 0.9700
C6A H6A2 0.9700
O1B C1B 1.233(10)
O2B C1B 1.255(11)
N1B C2B 1.479(10)
N1B HB1A 0.8900
N1B HB1B 0.8900
N1B HB1C 0.8900
N7B C6B 1.483(12)
N7B HB7A 0.8900
N7B HB7B 0.8900
N7B HB7C 0.8900
C1B C2B 1.540(10)
C2B C3B 1.515(12)
C2B H2B 0.9800
C3B C4B 1.505(12)
C3B H3B1 0.9700
C3B H3B2 0.9700
C4B C5B 1.481(12)
C4B H4B1 0.9700
C4B H4B2 0.9700
C5B C6B 1.495(12)
C5B H5B1 0.9700
C5B H5B2 0.9700
C6B H6B1 0.9700
C6B H6B2 0.9700
O11 C13 1.264(4)
O12 C13 1.237(4)
C13 C14 1.535(5)
C14 O15 1.402(4)
C14 C16 1.540(6)
C14 H14 0.9800
O15 H15 0.84(5)
C16 O17 1.408(6)
C16 C18 1.522(5)
C16 H16 0.9800
O17 H17 0.89(8)
C18 O19 1.214(6)
C18 O20 1.295(6)
O20 H20 0.90(9)

loop_
_geom_hbond_atom_site_label_D
_geom_hbond_atom_site_label_H
_geom_hbond_atom_site_label_A
_geom_hbond_site_symmetry_A
_geom_hbond_distance_DH
_geom_hbond_distance_HA
_geom_hbond_distance_DA
_geom_hbond_angle_DHA
N1A HA1B O12 1_554 0.89 2.45 2.870(11) 109.5
N1A HA1B O17 1_454 0.89 2.32 3.119(13) 148.6
N1A HA1C O19 1_455 0.89 1.97 2.862(13) 177.3
N7A HA7A O12 2_557 0.89 2.41 3.16(2) 141.2
N7A HA7B O2A 1_656 0.89 1.92 2.72(3) 149.1
N7A HA7C O1A 1_556 0.89 2.32 3.10(2) 145.4
N7A HA7C O2A 1_556 0.89 2.02 2.79(2) 144.8
O15 H15 O12 1_655 0.84(5) 1.93(5) 2.736(4) 160(4)
O17 H17 O1A 1_556 0.89(8) 1.86(8) 2.742(12) 172(7)
O20 H20 O11 1_554 0.90(9) 1.63(9) 2.533(4) 175(9)
N1B HB1A O12 1_554 0.89 2.00 2.753(19) 141.9
N1B HB1B O17 1_454 0.89 2.04 2.884(19) 156.8
N1B HB1C O19 1_455 0.89 1.95 2.80(2) 159.6
N7B HB7A O2B 1_556 0.89 2.16 3.02(3) 162.0
N7B HB7B O11 2_657 0.89 1.92 2.71(2) 146.1
N7B HB7C O2B 1_656 0.89 2.36 3.17(4) 151.4
O17 H17 O1B 1_556 0.89(8) 1.82(8) 2.678(18) 164(7)

loop_
_geom_torsion_atom_site_label_1
_geom_torsion_atom_site_label_2
_geom_torsion_atom_site_label_3
_geom_torsion_atom_site_label_4
_geom_torsion
O1A C1A C2A N1A -16.2(15)
O2A C1A C2A N1A 160.7(10)
O1A C1A C2A C3A 108.6(13)
O2A C1A C2A C3A -74.5(11)
N1A C2A C3A C4A 75.2(10)
C1A C2A C3A C4A -47.9(10)
C2A C3A C4A C5A -177.4(8)
C3A C4A C5A C6A -178.6(9)
C4A C5A C6A N7A -176.0(11)
O1B C1B C2B N1B -51(2)
O2B C1B C2B N1B 144.9(17)
O1B C1B C2B C3B 70(2)
O2B C1B C2B C3B -94.2(16)
N1B C2B C3B C4B 179.5(15)
C1B C2B C3B C4B 60.0(16)
C2B C3B C4B C5B -161.1(14)
C3B C4B C5B C6B -172.4(15)
C4B C5B C6B N7B 135(2)
O12 C13 C14 O15 -161.2(4)
O11 C13 C14 O15 20.6(5)
O12 C13 C14 C16 73.4(4)
O11 C13 C14 C16 -104.9(4)
O15 C14 C16 O17 -73.5(4)
C13 C14 C16 O17 53.3(4)
O15 C14 C16 C18 47.3(4)
C13 C14 C16 C18 174.1(3)
O17 C16 C18 O19 8.2(6)
C14 C16 C18 O19 -113.7(5)
O17 C16 C18 O20 -172.0(4)
C14 C16 C18 O20 66.2(5)
